data_7213525
loop_
_publ_author_name
'Bernhardt, Paul V.'
'Koch, Rainer'
'Moloney, Daniel W. J.'
'Shtaiwi, Majed'
'Wentrup, Curt'

_publ_section_title
;
 Twisting and planarization in push--pull ethylenesElectronic
 supplementary information (ESI) available: tables of X-ray
 crystallographic bond lengths and angles of compounds 8--19 (including
 selected torsional angles and hydrogen bonds), X-ray crystal structures
 of compounds 10, 11, 13, 16, and 18 (Figs. S1--S5) and packing diagrams
 for 17&#x00B7;H2O and 19&#x00B7;H2O (Figs. S6--S7). See
 http://www.rsc.org/suppdata/p2/b1/b109624a/
;
_journal_issue 3
_journal_name_full 'Journal of the Chemical Society, Perkin Transactions 2'
_journal_page_first 515
_journal_paper_doi 10.1039/b109624a
_journal_year 2002
_chemical_compound_source 'synthesis as described'
_chemical_formula_moiety 'C9 H13 N1 O4 S1'
_chemical_formula_structural 'C9 H13 N O4 S'
_chemical_formula_sum 'C9 H13 N O4 S'
_chemical_formula_weight 231.26
_chemical_name_systematic
;
?
;
_space_group_IT_number 14
_symmetry_cell_setting monoclinic
_symmetry_Int_Tables_number 14
_symmetry_space_group_name_Hall '-P 2ybc'
_symmetry_space_group_name_H-M 'P 1 21/c 1'
_atom_sites_solution_hydrogens geom
_atom_sites_solution_primary direct
_atom_sites_solution_secondary difmap
_audit_conform_dict_location ftp://ftp.iucr.org/cifdics/cif_core.dic
_audit_conform_dict_name cif_core.dic
_audit_conform_dict_version 2.1
_audit_creation_date 2001-08-06T14:18:07-00:00
_audit_creation_method 'WinGX routine CIF_UPDATE'
_cell_angle_alpha 90
_cell_angle_beta 104.460(10)
_cell_angle_gamma 90
_cell_formula_units_Z 4
_cell_length_a 5.9086(6)
_cell_length_b 18.3810(10)
_cell_length_c 10.4600(10)
_cell_measurement_reflns_used 0
_cell_measurement_temperature 296(2)
_cell_measurement_theta_max 0
_cell_measurement_theta_min 0
_cell_measurement_wavelength 0.71073
_cell_volume 1100.03(17)
_computing_cell_refinement 'CAD4 Express (Enraf Nonius, 1994)'
_computing_data_collection 'CAD4 Express (Enraf Nonius, 1994)'
_computing_data_reduction 'XCAD4 (Harms & Wocadlo, 1995)'
_computing_molecular_graphics 'Ortep-3 for Windows (Farrugia, 1997)'
_computing_publication_material 'WinGX publication routines (Farrugia, 1999)'
_computing_structure_refinement 'SHELXL-97 (Sheldrick, 1997)'
_diffrn_ambient_temperature 297(2)
_diffrn_detector 'scintillation LiI'
_diffrn_detector_dtime 1.195
_diffrn_measured_fraction_theta_full 1
_diffrn_measured_fraction_theta_max 1
_diffrn_measurement_device '\k-geometry diffractometer'
_diffrn_measurement_device_type 'Enraf Nonius TurboCAD4'
_diffrn_measurement_method 'non-profiled omega/2theta scans'
_diffrn_orient_matrix_type
;
x-axis points to radiation source
the matrix is specified in reciprocal space
;
_diffrn_orient_matrix_UB_11 -0.61416E-1
_diffrn_orient_matrix_UB_12 -0.35039E-1
_diffrn_orient_matrix_UB_13 -0.73574E-1
_diffrn_orient_matrix_UB_21 0.163119
_diffrn_orient_matrix_UB_22 -0.9939E-2
_diffrn_orient_matrix_UB_23 -0.6542E-2
_diffrn_orient_matrix_UB_31 0.13159E-1
_diffrn_orient_matrix_UB_32 -0.40408E-1
_diffrn_orient_matrix_UB_33 0.65482E-1
_diffrn_radiation_monochromator graphite
_diffrn_radiation_probe x-ray
_diffrn_radiation_type MoK\a
_diffrn_radiation_wavelength 0.71073
_diffrn_reflns_av_R_equivalents 0.0175
_diffrn_reflns_av_unetI/netI 0.017
_diffrn_reflns_limit_h_max 7
_diffrn_reflns_limit_h_min 0
_diffrn_reflns_limit_k_max 21
_diffrn_reflns_limit_k_min 0
_diffrn_reflns_limit_l_max 12
_diffrn_reflns_limit_l_min -12
_diffrn_reflns_number 2119
_diffrn_reflns_theta_full 24.97
_diffrn_reflns_theta_max 24.97
_diffrn_reflns_theta_min 2.22
_diffrn_source 'Enraf Nonius FR590'
_diffrn_standards_decay_% -3
_diffrn_standards_interval_time 120
_diffrn_standards_number 3
_exptl_absorpt_coefficient_mu 0.288
_exptl_absorpt_correction_T_max 0.8692
_exptl_absorpt_correction_T_min 0.846
_exptl_absorpt_correction_type psi-scan
_exptl_absorpt_process_details
;
North A.C.T., Phillips D.C. & Mathews F.S. (1968) Acta. Cryst. A24, 351
Number of psi-scan sets used was   3
Theta correction was applied.
Averaged transmission function was used.
No Fourier smoothing was applied.
;
_exptl_crystal_colour colourless
_exptl_crystal_density_diffrn 1.396
_exptl_crystal_density_method 'not measured'
_exptl_crystal_description prism
_exptl_crystal_F_000 488
_exptl_crystal_size_max 0.6
_exptl_crystal_size_mid 0.6
_exptl_crystal_size_min 0.5
_refine_diff_density_max 0.32
_refine_diff_density_min -0.195
_refine_diff_density_rms 0.045
_refine_ls_extinction_method none
_refine_ls_goodness_of_fit_ref 1.104
_refine_ls_hydrogen_treatment mixed
_refine_ls_matrix_type full
_refine_ls_number_parameters 140
_refine_ls_number_reflns 1925
_refine_ls_number_restraints 0
_refine_ls_restrained_S_all 1.104
_refine_ls_R_factor_all 0.0508
_refine_ls_R_factor_gt 0.0353
_refine_ls_shift/su_max 0
_refine_ls_shift/su_mean 0
_refine_ls_structure_factor_coef Fsqd
_refine_ls_weighting_details 'calc w=1/[\s^2^(Fo^2^)+(0.0537P)^2^+0.3438P] where P=(Fo^2^+2Fc^2^)/3'
_refine_ls_weighting_scheme calc
_refine_ls_wR_factor_gt 0.0994
_refine_ls_wR_factor_ref 0.1088
_reflns_number_gt 1502
_reflns_number_total 1925
_reflns_threshold_expression >2sigma(I)
_cod_data_source_file b109624asup1.cif
_cod_data_source_block 1738cw5
_cod_original_cell_volume 1100.03(16)
_cod_original_sg_symbol_H-M 'P 21/c'
_cod_database_code 7213525
_exptl_absorpt_factor_mur 0.144
_exptl_absorpt_correction_t_ave 0.849
_diffrn_standards_decay_corr_max 1.091
_diffrn_standards_decay_corr_min 0.965

loop_
_symmetry_equiv_pos_as_xyz
'x, y, z'
'-x, y+1/2, -z+1/2'
'-x, -y, -z'
'x, -y-1/2, z-1/2'

loop_
_atom_site_label
_atom_site_type_symbol
_atom_site_fract_x
_atom_site_fract_y
_atom_site_fract_z
_atom_site_U_iso_or_equiv
_atom_site_adp_type
_atom_site_occupancy
_atom_site_symmetry_multiplicity
_atom_site_calc_flag
_atom_site_refinement_flags
C2 C 0.6344(4) 0.11681(11) 0.1004(2) 0.0448(5) Uani 1 1 d .
C4 C 0.6270(4) 0.06596(11) 0.3114(2) 0.0464(5) Uani 1 1 d .
C5 C 0.7563(3) 0.12903(10) 0.36767(19) 0.0407(4) Uani 1 1 d .
C6 C 0.7290(4) 0.19477(11) 0.2893(2) 0.0435(5) Uani 1 1 d .
C7 C 0.8650(4) 0.13016(10) 0.5055(2) 0.0432(5) Uani 1 1 d .
C8 C 0.9056(5) 0.07855(13) 0.7279(2) 0.0634(7) Uani 1 1 d .
H8A H 0.8171 0.0447 0.7658 0.095 Uiso 1 1 calc R
H8B H 0.911 0.1247 0.7715 0.095 Uiso 1 1 calc R
H8C H 1.0617 0.0605 0.7386 0.095 Uiso 1 1 calc R
C9 C 1.2549(5) 0.19460(17) 0.4507(3) 0.0747(8) Uani 1 1 d .
H9A H 1.3902 0.2248 0.4815 0.112 Uiso 1 1 calc R
H9B H 1.1534 0.2164 0.3741 0.112 Uiso 1 1 calc R
H9C H 1.3026 0.1474 0.4282 0.112 Uiso 1 1 calc R
C21 C 0.8789(4) 0.09893(13) 0.0929(2) 0.0556(6) Uani 1 1 d .
H21A H 0.8805 0.0519 0.0531 0.083 Uiso 1 1 calc R
H21B H 0.9805 0.0985 0.1803 0.083 Uiso 1 1 calc R
H21C H 0.9318 0.1349 0.0405 0.083 Uiso 1 1 calc R
C22 C 0.4637(5) 0.11750(14) -0.0326(2) 0.0618(6) Uani 1 1 d .
H22A H 0.4649 0.071 -0.0742 0.093 Uiso 1 1 calc R
H22B H 0.5073 0.1546 -0.0864 0.093 Uiso 1 1 calc R
H22C H 0.3097 0.1273 -0.0222 0.093 Uiso 1 1 calc R
N1 N 0.7952(3) 0.08732(10) 0.58808(17) 0.0492(4) Uani 1 1 d .
H1 H 0.674(5) 0.0589(15) 0.551(3) 0.069(8) Uiso 1 1 d .
O1 O 0.6255(3) 0.18671(7) 0.15809(14) 0.0476(4) Uani 1 1 d .
O3 O 0.5476(3) 0.06347(8) 0.17796(13) 0.0524(4) Uani 1 1 d .
O4 O 0.5770(3) 0.01393(9) 0.37170(15) 0.0676(5) Uani 1 1 d .
O6 O 0.7729(3) 0.25640(8) 0.32916(16) 0.0602(4) Uani 1 1 d .
S2 S 1.10285(11) 0.18581(3) 0.57772(6) 0.0592(2) Uani 1 1 d .

loop_
_atom_site_aniso_label
_atom_site_aniso_U_11
_atom_site_aniso_U_22
_atom_site_aniso_U_33
_atom_site_aniso_U_23
_atom_site_aniso_U_13
_atom_site_aniso_U_12
C2 0.0535(12) 0.0409(11) 0.0439(11) 0.0005(8) 0.0195(9) -0.0046(9)
C4 0.0552(13) 0.0468(11) 0.0422(11) -0.0031(9) 0.0216(10) -0.0113(9)
C5 0.0425(11) 0.0386(10) 0.0432(10) -0.0011(8) 0.0151(8) -0.0043(8)
C6 0.0442(11) 0.0398(11) 0.0503(12) -0.0016(9) 0.0192(9) 0.0009(9)
C7 0.0448(11) 0.0375(10) 0.0493(12) -0.0037(9) 0.0153(9) 0.0002(8)
C8 0.0857(18) 0.0554(14) 0.0434(12) 0.0066(10) 0.0053(12) -0.0026(13)
C9 0.0510(14) 0.089(2) 0.089(2) -0.0233(15) 0.0273(13) -0.0195(13)
C21 0.0632(14) 0.0541(13) 0.0563(13) 0.0022(10) 0.0279(11) 0.0034(11)
C22 0.0681(16) 0.0704(16) 0.0461(13) 0.0009(11) 0.0127(11) -0.0052(12)
N1 0.0574(11) 0.0473(10) 0.0409(9) 0.0026(8) 0.0082(8) -0.0068(9)
O1 0.0553(9) 0.0416(8) 0.0464(8) 0.0021(6) 0.0135(7) 0.0046(6)
O3 0.0669(10) 0.0512(9) 0.0420(8) -0.0036(6) 0.0189(7) -0.0213(7)
O4 0.1001(14) 0.0586(10) 0.0484(9) -0.0025(7) 0.0265(9) -0.0380(9)
O6 0.0846(12) 0.0345(8) 0.0633(10) -0.0039(7) 0.0219(9) 0.0006(7)
S2 0.0573(4) 0.0609(4) 0.0573(4) -0.0121(3) 0.0107(3) -0.0153(3)

loop_
_atom_type_symbol
_atom_type_description
_atom_type_scat_dispersion_real
_atom_type_scat_dispersion_imag
_atom_type_scat_source
C C 0.0033 0.0016 'International Tables Vol C Tables 4.2.6.8 and 6.1.1.4'
H H 0 0 'International Tables Vol C Tables 4.2.6.8 and 6.1.1.4'
N N 0.0061 0.0033 'International Tables Vol C Tables 4.2.6.8 and 6.1.1.4'
O O 0.0106 0.006 'International Tables Vol C Tables 4.2.6.8 and 6.1.1.4'
S S 0.1246 0.1234 'International Tables Vol C Tables 4.2.6.8 and 6.1.1.4'

loop_
_geom_angle_atom_site_label_1
_geom_angle_atom_site_label_2
_geom_angle_atom_site_label_3
_geom_angle
O1 C2 O3 108.54(15)
O1 C2 C22 107.31(18)
O3 C2 C22 105.99(17)
O1 C2 C21 110.89(18)
O3 C2 C21 111.17(17)
C22 C2 C21 112.70(19)
O4 C4 O3 116.01(18)
O4 C4 C5 126.47(19)
O3 C4 C5 117.51(17)
C7 C5 C4 119.16(18)
C7 C5 C6 121.32(18)
C4 C5 C6 118.10(18)
O6 C6 O1 116.82(18)
O6 C6 C5 127.0(2)
O1 C6 C5 115.98(17)
N1 C7 C5 121.49(19)
N1 C7 S2 114.73(16)
C5 C7 S2 123.76(15)
C7 N1 C8 126.5(2)
C6 O1 C2 117.97(15)
C4 O3 C2 118.31(15)
C7 S2 C9 103.34(11)

loop_
_geom_bond_atom_site_label_1
_geom_bond_atom_site_label_2
_geom_bond_distance
C2 O1 1.426(2)
C2 O3 1.446(2)
C2 C22 1.500(3)
C2 C21 1.503(3)
C4 O4 1.222(2)
C4 O3 1.358(2)
C4 C5 1.432(3)
C5 C7 1.425(3)
C5 C6 1.446(3)
C6 O6 1.213(2)
C6 O1 1.364(3)
C7 N1 1.309(3)
C7 S2 1.750(2)
C8 N1 1.454(3)
C9 S2 1.787(3)

loop_
_geom_torsion_atom_site_label_1
_geom_torsion_atom_site_label_2
_geom_torsion_atom_site_label_3
_geom_torsion_atom_site_label_4
_geom_torsion
O4 C4 C5 C7 8.2(3)
O3 C4 C5 C7 -172.95(18)
O4 C4 C5 C6 -158.4(2)
O3 C4 C5 C6 20.5(3)
C7 C5 C6 O6 -6.6(3)
C4 C5 C6 O6 159.7(2)
C7 C5 C6 O1 179.05(17)
C4 C5 C6 O1 -14.7(3)
C4 C5 C7 N1 -21.2(3)
C6 C5 C7 N1 144.9(2)
C4 C5 C7 S2 157.07(16)
C6 C5 C7 S2 -36.8(3)
C5 C7 N1 C8 173.7(2)
S2 C7 N1 C8 -4.8(3)
O6 C6 O1 C2 161.70(18)
C5 C6 O1 C2 -23.3(2)
O3 C2 O1 C6 52.7(2)
C22 C2 O1 C6 166.83(17)
C21 C2 O1 C6 -69.7(2)
O4 C4 O3 C2 -169.48(19)
C5 C4 O3 C2 11.6(3)
O1 C2 O3 C4 -46.3(2)
C22 C2 O3 C4 -161.32(19)
C21 C2 O3 C4 75.9(2)
N1 C7 S2 C9 147.80(18)
C5 C7 S2 C9 -30.6(2)
